data_2017652
loop_
_publ_author_name
'Quiroga, Jairo'
'Trilleras, Jorge'
'Hursthouse, Michael B.'
'Cobo, Justo'
'Glidewell, Christopher'

_publ_section_title
;
 (<i>E</i>)-<i>N</i>^2^-{4-[(<i>E</i>)-2-(4-Chlorobenzoyl)ethenyl]-3-methyl-1-phenyl-1<i>H</i>-pyrazol-5-yl}-<i>N</i>^1^,<i>N</i>^1^-dimethylformamidine:
 polarized molecules within sheets of \p-stacked hydrogen-bonded chains
;
_journal_coeditor_code GG3232
_journal_issue 5
_journal_name_full 'Acta Crystallographica Section C'
_journal_page_first o245
_journal_page_last o248
_journal_paper_doi 10.1107/S0108270110012023
_journal_volume 66
_journal_year 2010
_chemical_formula_iupac 'C22 H21 Cl N4 O'
_chemical_formula_moiety 'C22 H21 Cl N4 O'
_chemical_formula_sum 'C22 H21 Cl N4 O'
_chemical_formula_weight 392.88
_chemical_name_systematic
;(<i>E</i>)-<i>N</i>^2^-{4-[(<i>E</i>)-2-(4-Chlorobenzoyl)ethenyl]-3-methyl-
1-phenyl-1<i>H</i>-pyrazol-5-yl}-<i>N</i>^1^,<i>N</i>^1^-dimethylformamidine
;
_space_group_IT_number 19
_symmetry_cell_setting orthorhombic
_symmetry_space_group_name_Hall 'P 2ac 2ab'
_symmetry_space_group_name_H-M 'P 21 21 21'
_atom_sites_solution_hydrogens geom
_atom_sites_solution_primary direct
_atom_sites_solution_secondary difmap
_cell_angle_alpha 90.00
_cell_angle_beta 90.00
_cell_angle_gamma 90.00
_cell_formula_units_Z 4
_cell_length_a 8.2228(3)
_cell_length_b 8.3506(2)
_cell_length_c 28.7043(10)
_cell_measurement_reflns_used 3871
_cell_measurement_temperature 120(2)
_cell_measurement_theta_max 26.05
_cell_measurement_theta_min 3.24
_cell_volume 1970.99(11)
_computing_cell_refinement 'DIRAX/LSQ (Duisenberg <i>et al.</i>,  2000)'
_computing_data_collection 'COLLECT (Nonius, 1999)'
_computing_data_reduction 'EVALCCD (Duisenberg <i>et al.</i>,  2003)'
_computing_molecular_graphics 'PLATON (Spek, 2009)'
_computing_publication_material
;
SHELXL97 (Sheldrick, 2008) and PLATON (Spek, 2009)
;
_computing_structure_refinement 'SHELXL97 (Sheldrick, 2008)'
_computing_structure_solution 'SIR2004 (Burla <i>et al.</i>,  2005)'
_diffrn_ambient_temperature 120(2)
_diffrn_detector_area_resol_mean 9.091
_diffrn_measured_fraction_theta_full 0.996
_diffrn_measured_fraction_theta_max 0.996
_diffrn_measurement_device_type 'Bruker Nonius KappaCCD area-detector'
_diffrn_measurement_method '\f and \w scans'
_diffrn_radiation_monochromator graphite
_diffrn_radiation_source 'Bruker Nonius FR591 rotating anode'
_diffrn_radiation_type 'Mo K\a'
_diffrn_radiation_wavelength 0.71073
_diffrn_reflns_av_R_equivalents 0.0818
_diffrn_reflns_av_sigmaI/netI 0.1013
_diffrn_reflns_limit_h_max 9
_diffrn_reflns_limit_h_min -10
_diffrn_reflns_limit_k_max 10
_diffrn_reflns_limit_k_min -8
_diffrn_reflns_limit_l_max 35
_diffrn_reflns_limit_l_min -35
_diffrn_reflns_number 13638
_diffrn_reflns_theta_full 26.05
_diffrn_reflns_theta_max 26.05
_diffrn_reflns_theta_min 3.24
_diffrn_standards_decay_% 0
_diffrn_standards_interval_count 0
_diffrn_standards_interval_time 0
_diffrn_standards_number 0
_exptl_absorpt_coefficient_mu 0.214
_exptl_absorpt_correction_T_max 0.987
_exptl_absorpt_correction_T_min 0.978
_exptl_absorpt_correction_type multi-scan
_exptl_absorpt_process_details '(SADABS; Sheldrick, 2003)'
_exptl_crystal_colour colourless
_exptl_crystal_density_diffrn 1.324
_exptl_crystal_density_method 'not measured'
_exptl_crystal_description block
_exptl_crystal_F_000 824
_exptl_crystal_size_max 0.12
_exptl_crystal_size_mid 0.06
_exptl_crystal_size_min 0.06
_refine_diff_density_max 0.253
_refine_diff_density_min -0.280
_refine_ls_abs_structure_details 'Flack (1983), with 1620 Bijvoet pairs'
_refine_ls_abs_structure_Flack -0.03(9)
_refine_ls_extinction_method none
_refine_ls_goodness_of_fit_ref 1.050
_refine_ls_hydrogen_treatment constr
_refine_ls_matrix_type full
_refine_ls_number_parameters 256
_refine_ls_number_reflns 3871
_refine_ls_number_restraints 0
_refine_ls_restrained_S_all 1.050
_refine_ls_R_factor_all 0.0897
_refine_ls_R_factor_gt 0.0555
_refine_ls_shift/su_max 0.001
_refine_ls_shift/su_mean 0.000
_refine_ls_structure_factor_coef Fsqd
_refine_ls_weighting_details 'w = 1/[\s^2^(Fo^2^)+(0.0461P)^2^+0.2898P] where P=(Fo^2^+2Fc^2^)/3'
_refine_ls_weighting_scheme calc
_refine_ls_wR_factor_gt 0.1185
_refine_ls_wR_factor_ref 0.1341
_reflns_number_gt 2849
_reflns_number_total 3871
_reflns_threshold_expression I>2\s(I)
_cod_data_source_file gg3232.cif
_cod_data_source_block I
_cod_database_code 2017652
_cod_database_fobs_code 2017652

loop_
_symmetry_equiv_pos_as_xyz
'x, y, z'
'-x+1/2, -y, z+1/2'
'x+1/2, -y+1/2, -z'
'-x, y+1/2, -z+1/2'

loop_
_atom_site_type_symbol
_atom_site_label
_atom_site_fract_x
_atom_site_fract_y
_atom_site_fract_z
_atom_site_U_iso_or_equiv
_atom_site_adp_type
_atom_site_calc_flag
_atom_site_refinement_flags
_atom_site_occupancy
_atom_site_disorder_assembly
_atom_site_disorder_group
N N1 0.5564(4) 1.0206(3) 0.41684(9) 0.0250(7) Uani d . 1 . .
N N2 0.5913(4) 0.9255(3) 0.45538(9) 0.0283(7) Uani d . 1 . .
C C3 0.6663(4) 0.7989(4) 0.43830(11) 0.0270(8) Uani d . 1 . .
C C4 0.6819(4) 0.8061(4) 0.38857(10) 0.0237(7) Uani d . 1 . .
C C5 0.6091(4) 0.9523(4) 0.37648(10) 0.0226(7) Uani d . 1 . .
C C11 0.4718(4) 1.1668(4) 0.42500(10) 0.0257(8) Uani d . 1 . .
C C12 0.4837(5) 1.2967(4) 0.39485(11) 0.0308(8) Uani d . 1 . .
H H12 0.5493 1.2900 0.3677 0.037 Uiso calc R 1 . .
C C13 0.3993(5) 1.4354(4) 0.40470(12) 0.0368(10) Uani d . 1 . .
H H13 0.4064 1.5239 0.3840 0.044 Uiso calc R 1 . .
C C14 0.3045(5) 1.4475(4) 0.44432(12) 0.0348(9) Uani d . 1 . .
H H14 0.2468 1.5435 0.4508 0.042 Uiso calc R 1 . .
C C15 0.2945(5) 1.3192(4) 0.47420(12) 0.0349(9) Uani d . 1 . .
H H15 0.2300 1.3271 0.5015 0.042 Uiso calc R 1 . .
C C16 0.3770(5) 1.1794(4) 0.46493(11) 0.0318(8) Uani d . 1 . .
H H16 0.3691 1.0915 0.4858 0.038 Uiso calc R 1 . .
C C31 0.7189(5) 0.6694(4) 0.47107(11) 0.0374(9) Uani d . 1 . .
H H31A 0.6795 0.6937 0.5025 0.056 Uiso calc R 1 . .
H H31B 0.8379 0.6631 0.4714 0.056 Uiso calc R 1 . .
H H31C 0.6738 0.5667 0.4608 0.056 Uiso calc R 1 . .
C C41 0.9566(4) 0.2875(4) 0.34752(11) 0.0257(8) Uani d . 1 . .
C C42 0.9335(5) 0.2233(4) 0.39144(11) 0.0306(8) Uani d . 1 . .
H H42 0.8665 0.2783 0.4131 0.037 Uiso calc R 1 . .
C C43 1.0066(5) 0.0795(4) 0.40447(11) 0.0307(9) Uani d . 1 . .
H H43 0.9880 0.0349 0.4344 0.037 Uiso calc R 1 . .
C C44 1.1064(5) 0.0036(4) 0.37285(12) 0.0284(8) Uani d . 1 . .
Cl Cl44 1.20021(12) -0.17507(10) 0.38921(3) 0.0366(3) Uani d . 1 . .
C C45 1.1357(4) 0.0665(4) 0.32902(12) 0.0301(9) Uani d . 1 . .
H H45 1.2074 0.0139 0.3081 0.036 Uiso calc R 1 . .
C C46 1.0592(5) 0.2071(4) 0.31624(11) 0.0313(9) Uani d . 1 . .
H H46 1.0762 0.2497 0.2859 0.038 Uiso calc R 1 . .
C C47 0.8720(4) 0.4386(4) 0.33153(11) 0.0273(8) Uani d . 1 . .
O O47 0.8453(3) 0.4586(3) 0.28954(8) 0.0350(7) Uani d . 1 . .
C C48 0.8263(4) 0.5537(4) 0.36722(11) 0.0285(8) Uani d . 1 . .
H H48 0.8554 0.5331 0.3987 0.034 Uiso calc R 1 . .
C C49 0.7437(4) 0.6889(4) 0.35703(11) 0.0274(8) Uani d . 1 . .
H H49 0.7243 0.7084 0.3249 0.033 Uiso calc R 1 . .
N N51 0.5738(4) 1.0229(3) 0.33425(9) 0.0252(7) Uani d . 1 . .
C C52 0.6879(5) 1.0237(4) 0.30291(10) 0.0260(8) Uani d . 1 . .
H H52 0.7903 0.9770 0.3100 0.031 Uiso calc R 1 . .
N N53 0.6641(4) 1.0890(3) 0.26078(9) 0.0309(7) Uani d . 1 . .
C C54 0.5089(6) 1.1657(5) 0.24972(14) 0.0494(11) Uani d . 1 . .
H H54A 0.4635 1.2140 0.2780 0.074 Uiso calc R 1 . .
H H54B 0.4330 1.0854 0.2376 0.074 Uiso calc R 1 . .
H H54C 0.5263 1.2490 0.2262 0.074 Uiso calc R 1 . .
C C55 0.7916(5) 1.0957(4) 0.22658(12) 0.0431(10) Uani d . 1 . .
H H55A 0.8890 1.0428 0.2388 0.065 Uiso calc R 1 . .
H H55B 0.8167 1.2077 0.2194 0.065 Uiso calc R 1 . .
H H55C 0.7561 1.0410 0.1981 0.065 Uiso calc R 1 . .

loop_
_atom_site_aniso_label
_atom_site_aniso_U_11
_atom_site_aniso_U_22
_atom_site_aniso_U_33
_atom_site_aniso_U_12
_atom_site_aniso_U_13
_atom_site_aniso_U_23
N1 0.0270(18) 0.0222(14) 0.0257(14) -0.0009(13) -0.0006(13) 0.0028(11)
N2 0.0319(19) 0.0255(14) 0.0276(14) -0.0021(14) -0.0025(13) 0.0015(13)
C3 0.031(2) 0.0220(17) 0.0286(17) 0.0019(16) -0.0025(16) 0.0015(14)
C4 0.0199(19) 0.0230(16) 0.0282(16) -0.0009(15) -0.0029(15) 0.0002(15)
C5 0.0197(19) 0.0236(16) 0.0246(17) -0.0037(15) -0.0019(15) -0.0031(14)
C11 0.023(2) 0.0249(17) 0.0288(17) 0.0003(17) -0.0033(15) -0.0026(14)
C12 0.035(2) 0.0265(18) 0.0306(17) 0.0023(17) 0.0042(17) -0.0008(15)
C13 0.044(3) 0.0302(19) 0.036(2) 0.005(2) 0.0017(18) 0.0034(16)
C14 0.037(2) 0.0270(19) 0.040(2) 0.0108(19) -0.0007(19) -0.0018(16)
C15 0.037(2) 0.0351(19) 0.0324(18) 0.004(2) 0.0053(17) -0.0038(16)
C16 0.033(2) 0.0283(17) 0.0339(18) -0.0002(18) 0.0023(17) 0.0032(16)
C31 0.053(3) 0.0285(18) 0.0305(18) 0.009(2) -0.0071(18) 0.0012(15)
C41 0.023(2) 0.0227(17) 0.0315(17) 0.0007(16) -0.0045(16) -0.0022(14)
C42 0.037(2) 0.0264(17) 0.0284(18) 0.0002(17) -0.0006(18) -0.0034(14)
C43 0.033(2) 0.0298(18) 0.0291(18) 0.0038(18) -0.0012(16) 0.0045(15)
C44 0.025(2) 0.0240(17) 0.0362(19) 0.0015(16) -0.0082(17) -0.0008(15)
Cl44 0.0387(6) 0.0276(5) 0.0436(5) 0.0081(4) -0.0044(4) 0.0018(4)
C45 0.026(2) 0.0255(18) 0.039(2) 0.0034(17) 0.0032(17) -0.0004(16)
C46 0.034(2) 0.0299(18) 0.0300(18) 0.0041(18) 0.0015(17) 0.0025(14)
C47 0.025(2) 0.0243(18) 0.0329(19) -0.0027(16) -0.0002(16) 0.0037(15)
O47 0.0417(19) 0.0358(13) 0.0275(13) 0.0100(13) -0.0010(12) 0.0047(11)
C48 0.032(2) 0.0264(18) 0.0267(17) 0.0016(17) -0.0023(16) 0.0008(14)
C49 0.030(2) 0.0260(18) 0.0266(17) -0.0026(17) -0.0021(15) 0.0039(15)
N51 0.0269(19) 0.0233(15) 0.0255(14) 0.0028(13) -0.0030(14) 0.0027(11)
C52 0.031(2) 0.0209(17) 0.0255(17) -0.0042(17) -0.0027(17) -0.0017(13)
N53 0.032(2) 0.0331(16) 0.0281(15) 0.0010(15) -0.0032(13) 0.0056(13)
C54 0.045(3) 0.058(2) 0.045(2) 0.003(2) -0.009(2) 0.0214(19)
C55 0.061(3) 0.039(2) 0.0293(19) -0.001(2) 0.008(2) 0.0005(17)

loop_
_atom_type_symbol
_atom_type_description
_atom_type_scat_dispersion_real
_atom_type_scat_dispersion_imag
_atom_type_scat_source
C C 0.0033 0.0016 'International Tables Vol C Tables 4.2.6.8 and 6.1.1.4'
H H 0.0000 0.0000 'International Tables Vol C Tables 4.2.6.8 and 6.1.1.4'
Cl Cl 0.1484 0.1585 'International Tables Vol C Tables 4.2.6.8 and 6.1.1.4'
N N 0.0061 0.0033 'International Tables Vol C Tables 4.2.6.8 and 6.1.1.4'
O O 0.0106 0.0060 'International Tables Vol C Tables 4.2.6.8 and 6.1.1.4'

loop_
_geom_angle_atom_site_label_1
_geom_angle_atom_site_label_2
_geom_angle_atom_site_label_3
_geom_angle_site_symmetry_1
_geom_angle_site_symmetry_3
_geom_angle
_geom_angle_publ_flag
C5 N1 N2 . . 111.8(2) ?
C5 N1 C11 . . 130.8(3) ?
N2 N1 C11 . . 117.3(2) ?
C3 N2 N1 . . 105.0(2) ?
N2 C3 C4 . . 112.2(3) ?
N2 C3 C31 . . 118.7(3) ?
C4 C3 C31 . . 129.0(3) ?
C5 C4 C49 . . 126.3(3) ?
C5 C4 C3 . . 104.1(3) ?
C49 C4 C3 . . 129.4(3) ?
N1 C5 N51 . . 120.1(3) ?
N1 C5 C4 . . 106.8(3) ?
N51 C5 C4 . . 132.8(3) ?
C16 C11 C12 . . 119.5(3) ?
C16 C11 N1 . . 118.3(3) ?
C12 C11 N1 . . 122.2(3) ?
C13 C12 C11 . . 119.5(3) ?
C13 C12 H12 . . 120.3 ?
C11 C12 H12 . . 120.3 ?
C12 C13 C14 . . 120.9(3) ?
C12 C13 H13 . . 119.6 ?
C14 C13 H13 . . 119.6 ?
C15 C14 C13 . . 119.4(3) ?
C15 C14 H14 . . 120.3 ?
C13 C14 H14 . . 120.3 ?
C14 C15 C16 . . 120.7(3) ?
C14 C15 H15 . . 119.6 ?
C16 C15 H15 . . 119.6 ?
C15 C16 C11 . . 120.0(3) ?
C15 C16 H16 . . 120.0 ?
C11 C16 H16 . . 120.0 ?
C3 C31 H31A . . 109.5 ?
C3 C31 H31B . . 109.5 ?
H31A C31 H31B . . 109.5 ?
C3 C31 H31C . . 109.5 ?
H31A C31 H31C . . 109.5 ?
H31B C31 H31C . . 109.5 ?
C42 C41 C46 . . 118.7(3) ?
C42 C41 C47 . . 122.5(3) ?
C46 C41 C47 . . 118.8(3) ?
C41 C42 C43 . . 121.3(3) ?
C41 C42 H42 . . 119.4 ?
C43 C42 H42 . . 119.4 ?
C44 C43 C42 . . 118.4(3) ?
C44 C43 H43 . . 120.8 ?
C42 C43 H43 . . 120.8 ?
C43 C44 C45 . . 121.9(3) ?
C43 C44 Cl44 . . 118.7(3) ?
C45 C44 Cl44 . . 119.5(3) ?
C46 C45 C44 . . 119.0(3) ?
C46 C45 H45 . . 120.5 ?
C44 C45 H45 . . 120.5 ?
C45 C46 C41 . . 120.7(3) ?
C45 C46 H46 . . 119.6 ?
C41 C46 H46 . . 119.6 ?
O47 C47 C48 . . 123.5(3) ?
O47 C47 C41 . . 119.4(3) ?
C48 C47 C41 . . 117.2(3) ?
C49 C48 C47 . . 122.0(3) ?
C49 C48 H48 . . 119.0 ?
C47 C48 H48 . . 119.0 ?
C48 C49 C4 . . 128.0(3) ?
C48 C49 H49 . . 116.0 ?
C4 C49 H49 . . 116.0 ?
C52 N51 C5 . . 117.3(3) ?
N51 C52 N53 . . 121.4(3) ?
N51 C52 H52 . . 119.3 ?
N53 C52 H52 . . 119.3 ?
C52 N53 C55 . . 121.7(3) ?
C52 N53 C54 . . 120.1(3) ?
C55 N53 C54 . . 118.1(3) ?
N53 C54 H54A . . 109.5 ?
N53 C54 H54B . . 109.5 ?
H54A C54 H54B . . 109.5 ?
N53 C54 H54C . . 109.5 ?
H54A C54 H54C . . 109.5 ?
H54B C54 H54C . . 109.5 ?
N53 C55 H55A . . 109.5 ?
N53 C55 H55B . . 109.5 ?
H55A C55 H55B . . 109.5 ?
N53 C55 H55C . . 109.5 ?
H55A C55 H55C . . 109.5 ?
H55B C55 H55C . . 109.5 ?

loop_
_geom_bond_atom_site_label_1
_geom_bond_atom_site_label_2
_geom_bond_site_symmetry_2
_geom_bond_distance
_geom_bond_publ_flag
N1 N2 . 1.392(3) y
N2 C3 . 1.318(4) y
C3 C4 . 1.434(4) y
C4 C5 . 1.404(4) y
C5 N1 . 1.362(4) y
N1 C11 . 1.425(4) ?
C3 C31 . 1.497(4) ?
C4 C49 . 1.427(4) y
C11 C16 . 1.390(5) ?
C11 C12 . 1.391(4) ?
C12 C13 . 1.379(5) ?
C12 H12 . 0.9500 ?
C13 C14 . 1.382(5) ?
C13 H13 . 0.9500 ?
C14 C15 . 1.375(5) ?
C14 H14 . 0.9500 ?
C15 C16 . 1.376(5) ?
C15 H15 . 0.9500 ?
C16 H16 . 0.9500 ?
C31 H31A . 0.9800 ?
C31 H31B . 0.9800 ?
C31 H31C . 0.9800 ?
C41 C42 . 1.383(4) ?
C41 C46 . 1.403(5) ?
C41 C47 . 1.512(5) ?
C42 C43 . 1.394(5) ?
C42 H42 . 0.9500 ?
C43 C44 . 1.378(5) ?
C43 H43 . 0.9500 ?
C44 C45 . 1.385(5) ?
C44 Cl44 . 1.744(3) ?
C45 C46 . 1.381(5) ?
C45 H45 . 0.9500 ?
C46 H46 . 0.9500 ?
C47 O47 . 1.236(4) y
C47 C48 . 1.454(4) y
C48 C49 . 1.350(5) y
C48 H48 . 0.9500 ?
C49 H49 . 0.9500 ?
C5 N51 . 1.379(4) y
N51 C52 . 1.300(4) y
C52 N53 . 1.341(4) y
C52 H52 . 0.9500 ?
N53 C55 . 1.438(5) ?
N53 C54 . 1.463(5) ?
C54 H54A . 0.9800 ?
C54 H54B . 0.9800 ?
C54 H54C . 0.9800 ?
C55 H55A . 0.9800 ?
C55 H55B . 0.9800 ?
C55 H55C . 0.9800 ?

loop_
_geom_hbond_atom_site_label_D
_geom_hbond_atom_site_label_H
_geom_hbond_atom_site_label_A
_geom_hbond_site_symmetry_A
_geom_hbond_distance_DH
_geom_hbond_distance_HA
_geom_hbond_distance_DA
_geom_hbond_angle_DHA
_geom_hbond_publ_flag
C52 H52 Cg1 1_565 0.95 2.83 3.432(4) 122 y

loop_
_geom_torsion_atom_site_label_1
_geom_torsion_atom_site_label_2
_geom_torsion_atom_site_label_3
_geom_torsion_atom_site_label_4
_geom_torsion_site_symmetry_1
_geom_torsion_site_symmetry_2
_geom_torsion_site_symmetry_3
_geom_torsion_site_symmetry_4
_geom_torsion
_geom_torsion_publ_flag
C5 N1 N2 C3 . . . . 0.2(4) ?
C11 N1 N2 C3 . . . . 179.1(3) ?
N1 N2 C3 C4 . . . . -0.4(4) ?
N1 N2 C3 C31 . . . . -179.0(3) ?
N2 C3 C4 C5 . . . . 0.4(4) ?
C31 C3 C4 C5 . . . . 178.9(4) ?
N2 C3 C4 C49 . . . . -174.8(3) ?
C31 C3 C4 C49 . . . . 3.7(6) ?
N2 N1 C5 N51 . . . . 174.8(3) ?
C11 N1 C5 N51 . . . . -3.9(5) ?
N2 N1 C5 C4 . . . . 0.0(4) ?
C11 N1 C5 C4 . . . . -178.7(3) ?
C49 C4 C5 N1 . . . . 175.2(3) ?
C3 C4 C5 N1 . . . . -0.2(4) ?
C49 C4 C5 N51 . . . . 1.3(6) ?
C3 C4 C5 N51 . . . . -174.1(4) ?
C5 N1 C11 C16 . . . . 154.5(3) ?
N2 N1 C11 C16 . . . . -24.1(4) ?
C5 N1 C11 C12 . . . . -26.6(6) ?
N2 N1 C11 C12 . . . . 154.8(3) y
C16 C11 C12 C13 . . . . -0.9(5) ?
N1 C11 C12 C13 . . . . -179.8(3) ?
C11 C12 C13 C14 . . . . 0.6(6) ?
C12 C13 C14 C15 . . . . 0.0(6) ?
C13 C14 C15 C16 . . . . -0.3(6) ?
C14 C15 C16 C11 . . . . 0.1(6) ?
C12 C11 C16 C15 . . . . 0.6(5) ?
N1 C11 C16 C15 . . . . 179.5(3) ?
C46 C41 C42 C43 . . . . -1.6(5) ?
C47 C41 C42 C43 . . . . 176.7(3) ?
C41 C42 C43 C44 . . . . 1.5(5) ?
C42 C43 C44 C45 . . . . 0.2(5) ?
C42 C43 C44 Cl44 . . . . 179.2(3) ?
C43 C44 C45 C46 . . . . -1.8(5) ?
Cl44 C44 C45 C46 . . . . 179.2(3) ?
C44 C45 C46 C41 . . . . 1.7(5) ?
C42 C41 C46 C45 . . . . -0.1(5) ?
C47 C41 C46 C45 . . . . -178.4(3) ?
C42 C41 C47 O47 . . . . -152.6(4) ?
C46 C41 C47 O47 . . . . 25.7(5) ?
C3 C4 C49 C48 . . . . -11.8(6) y
C4 C49 C48 C47 . . . . 175.5(3) y
C49 C48 C47 C41 . . . . -176.9(3) y
C48 C47 C41 C42 . . . . 27.4(5) y
C46 C41 C47 C48 . . . . -154.4(3) ?
O47 C47 C48 C49 . . . . 3.1(6) ?
C5 C4 C49 C48 . . . . 174.0(4) ?
N1 C5 N51 C52 . . . . 139.7(3) y
C4 C5 N51 C52 . . . . -47.1(5) ?
C5 N51 C52 N53 . . . . 179.7(3) y
N51 C52 N53 C54 . . . . 1.9(5) y
N51 C52 N53 C55 . . . . 177.6(3) y

loop_
_cod_related_entry_id
_cod_related_entry_database
_cod_related_entry_code
1 ChemSpider 24726640
